data_4088754
loop_
_publ_author_name
'Carpenter, Alex E.'
'Chan, Chinglin'
'Rheingold, Arnold L.'
'Figueroa, Joshua S.'

_publ_section_title
;
 A Well-Defined Isocyano Analogue of HCo(CO)4. 2: Relative Br\/onsted
 Acidity as a Function of Isocyanide Ligation
;
_journal_issue 14
_journal_name_full Organometallics
_journal_page_first 2319
_journal_paper_doi 10.1021/acs.organomet.6b00375
_journal_volume 35
_journal_year 2016
_chemical_formula_moiety 'C64 H74 Co N2 Na O5'
_chemical_formula_sum 'C64 H74 Co N2 Na O5'
_chemical_formula_weight 1033.17
_chemical_melting_point ?
_chemical_name_common Na(THF)3[Na(CO)2(CNArMes2)2]
_space_group_crystal_system triclinic
_space_group_IT_number 2
_space_group_name_Hall '-P 1'
_space_group_name_H-M_alt 'P -1'
_atom_sites_solution_hydrogens geom
_atom_sites_solution_primary iterative
_audit_creation_date 2015-04-07
_audit_creation_method
; 
Olex2 1.2 
(compiled 2015.01.26 svn.r3150 for OlexSys, GUI svn.r4998) 
;
_cell_angle_alpha 75.175(9)
_cell_angle_beta 78.801(7)
_cell_angle_gamma 68.362(7)
_cell_formula_units_Z 2
_cell_length_a 12.5478(19)
_cell_length_b 13.359(2)
_cell_length_c 18.742(3)
_cell_measurement_reflns_used 9843
_cell_measurement_temperature 100(2)
_cell_measurement_theta_max 28.33
_cell_measurement_theta_min 2.53
_cell_volume 2805.6(8)
_computing_cell_refinement 'SAINT v8.27A (Bruker, 2012)'
_computing_data_collection 'Bruker Apex 2'
_computing_data_reduction 'SAINT v8.27A (Bruker, 2012)'
_computing_molecular_graphics 'Olex2 (Dolomanov et al., 2009)'
_computing_publication_material 'Olex2 (Dolomanov et al., 2009)'
_computing_structure_refinement 'XL (Sheldrick, 2008)'
_computing_structure_solution 'olex2.solve (Bourhis et al., 2015)'
_diffrn_ambient_temperature 100
_diffrn_detector_area_resol_mean 7.9
_diffrn_measured_fraction_theta_full 0.998
_diffrn_measured_fraction_theta_max 0.986
_diffrn_measurement_device_type 'Bruker APEX-II CCD'
_diffrn_measurement_method '\f and \w scans'
_diffrn_radiation_monochromator graphite
_diffrn_radiation_type MoK\a
_diffrn_radiation_wavelength 0.71073
_diffrn_reflns_av_R_equivalents 0.0345
_diffrn_reflns_av_unetI/netI 0.0405
_diffrn_reflns_Laue_measured_fraction_full 0.998
_diffrn_reflns_Laue_measured_fraction_max 0.986
_diffrn_reflns_limit_h_max 16
_diffrn_reflns_limit_h_min -16
_diffrn_reflns_limit_k_max 17
_diffrn_reflns_limit_k_min -17
_diffrn_reflns_limit_l_max 24
_diffrn_reflns_limit_l_min -25
_diffrn_reflns_number 48620
_diffrn_reflns_point_group_measured_fraction_full 0.998
_diffrn_reflns_point_group_measured_fraction_max 0.986
_diffrn_reflns_theta_full 25.000
_diffrn_reflns_theta_max 28.491
_diffrn_reflns_theta_min 1.131
_diffrn_standards_number 0
_exptl_absorpt_coefficient_mu 0.364
_exptl_absorpt_correction_T_max 0.7457
_exptl_absorpt_correction_T_min 0.6956
_exptl_absorpt_correction_type multi-scan
_exptl_absorpt_process_details
; 
SADABS-2012/1 (Bruker,2012) was used for absorption correction. 
wR2(int) was 0.1224 before and 0.0413 after correction. 
The Ratio of minimum to maximum transmission is 0.9328. 
The \l/2 correction factor is 0.0015. 
;
_exptl_crystal_colour yellow
_exptl_crystal_density_diffrn 1.223
_exptl_crystal_density_meas ?
_exptl_crystal_density_method 'not measured'
_exptl_crystal_description block
_exptl_crystal_F_000 1100
_exptl_crystal_size_max 0.5
_exptl_crystal_size_mid 0.5
_exptl_crystal_size_min 0.2
_refine_diff_density_max 0.407
_refine_diff_density_min -0.436
_refine_diff_density_rms 0.052
_refine_ls_extinction_method none
_refine_ls_goodness_of_fit_ref 1.029
_refine_ls_hydrogen_treatment constr
_refine_ls_matrix_type full
_refine_ls_number_parameters 695
_refine_ls_number_reflns 13999
_refine_ls_number_restraints 30
_refine_ls_restrained_S_all 1.028
_refine_ls_R_factor_all 0.0562
_refine_ls_R_factor_gt 0.0394
_refine_ls_shift/su_max 0.001
_refine_ls_shift/su_mean 0.000
_refine_ls_structure_factor_coef Fsqd
_refine_ls_weighting_details 'w=1/[\s^2^(Fo^2^)+(0.0399P)^2^+1.3241P] where P=(Fo^2^+2Fc^2^)/3'
_refine_ls_weighting_scheme calc
_refine_ls_wR_factor_gt 0.0897
_refine_ls_wR_factor_ref 0.0964
_reflns_Friedel_coverage 0.000
_reflns_number_gt 11191
_reflns_number_total 13999
_reflns_threshold_expression 'I > 2\s(I)'
_cod_data_source_file om6b00375_si_002.cif
_cod_data_source_block jfig819_1_0m
_cod_depositor_comments
;
The following automatic conversions were performed:

data item '_chemical_melting_point' value 'not measured' was changed
to '?' -- the value is undefined or not given.

data item '_exptl_crystal_density_meas' value 'not measured' was
changed to '?' -- the value is perceived as not measured.

Automatic conversion script
Id: cif_fix_values 6909 2019-04-08 15:41:33Z antanas 
;
_cod_original_cell_volume 2805.5(8)
_cod_database_code 4088754
_shelx_space_group_comment
; 
The symmetry employed for this shelxl refinement is uniquely defined 
by the following loop, which should always be used as a source of 
symmetry information in preference to the above space-group names. 
They are only intended as comments. 
;
_shelx_estimated_absorpt_t_max 0.931
_shelx_estimated_absorpt_t_min 0.839
_olex2_refinement_description
; 
1. Fixed Uiso 
 At 1.2 times of: 
  All C(H) groups, All C(H,H) groups 
 At 1.5 times of: 
  All C(H,H,H) groups 
2. Uiso/Uaniso restraints and constraints 
Uanis(C2SB) = Uanis(C2SA) 
Uanis(C1SB) = Uanis(C1SA) 
3. Rigid body (RIGU) restrains 
 C2SB, C2SA, C1SB, C1SA, C4SB, C4SA, C3SB, C3SA 
 with sigma for 1-2 distances of 0.004 and sigma for 1-3 distances of 0.004 
4. Others 
 Sof(C1SB)=Sof(H1SA)=Sof(H1SB)=Sof(C2SB)=Sof(H2SA)=Sof(H2SB)=Sof(C3SB)= 
 Sof(H3SA)=Sof(H3SB)=Sof(C4SB)=Sof(H4SA)=Sof(H4SB)=1-FVAR(1) 
 Sof(C4SA)=Sof(H4SC)=Sof(H4SD)=Sof(C3SA)=Sof(H3SC)=Sof(H3SD)=Sof(C2SA)= 
 Sof(H2SC)=Sof(H2SD)=Sof(C1SA)=Sof(H1SC)=Sof(H1SD)=FVAR(1) 
5.a Secondary CH2 refined with riding coordinates: 
 C1SB(H1SA,H1SB), C2SB(H2SA,H2SB), C3SB(H3SA,H3SB), C4SB(H4SA,H4SB), C53(H53A, 
 H53B), C54(H54A,H54B), C55(H55A,H55B), C56(H56A,H56B), C57(H57A,H57B), 
 C58(H58A,H58B), C59(H59A,H59B), C60(H60A,H60B), C4SA(H4SC,H4SD), C3SA(H3SC, 
 H3SD), C2SA(H2SC,H2SD), C1SA(H1SC,H1SD) 
5.b Aromatic/amide H refined with riding coordinates: 
 C7(H7), C8(H8), C9(H9), C14(H14), C17(H17), C23(H23), C26(H26), C31(H31), 
 C32(H32), C33(H33), C38(H38), C41(H41), C47(H47), C50(H50) 
5.c Idealised Me refined as rotating group: 
 C13(H13A,H13B,H13C), C16(H16A,H16B,H16C), C19(H19A,H19B,H19C), C22(H22A,H22B, 
 H22C), C25(H25A,H25B,H25C), C28(H28A,H28B,H28C), C37(H37A,H37B,H37C), C40(H40A, 
 H40B,H40C), C43(H43A,H43B,H43C), C46(H46A,H46B,H46C), C49(H49A,H49B,H49C), 
 C52(H52A,H52B,H52C) 
;
_shelx_shelxl_version_number 2014/7
_olex2_submission_special_instructions 'No special instructions were received'

loop_
_space_group_symop_operation_xyz
'x, y, z'
'-x, -y, -z'

loop_
_atom_site_label
_atom_site_type_symbol
_atom_site_fract_x
_atom_site_fract_y
_atom_site_fract_z
_atom_site_U_iso_or_equiv
_atom_site_adp_type
_atom_site_occupancy
_atom_site_site_symmetry_order
_atom_site_calc_flag
_atom_site_refinement_flags_posn
_atom_site_refinement_flags_adp
_atom_site_refinement_flags_occupancy
_atom_site_disorder_assembly
_atom_site_disorder_group
C1 C 0.28469(12) 0.89788(12) 0.79614(8) 0.0165(3) Uani 1 1 d . . . . .
C1SB C 0.598(3) 0.327(3) 0.8776(16) 0.0236(7) Uani 0.174(11) 1 d . U P A 2
H1SA H 0.6061 0.3614 0.9163 0.028 Uiso 0.174(11) 1 calc R . P A 2
H1SB H 0.5571 0.2738 0.9007 0.028 Uiso 0.174(11) 1 calc R . P A 2
C2 C 0.39743(12) 0.73077(11) 0.70644(8) 0.0157(3) Uani 1 1 d . . . . .
C2SB C 0.7002(18) 0.279(2) 0.8418(16) 0.0281(7) Uani 0.174(11) 1 d . U P A 2
H2SA H 0.6943 0.2233 0.8183 0.034 Uiso 0.174(11) 1 calc R . P A 2
H2SB H 0.7580 0.2418 0.8777 0.034 Uiso 0.174(11) 1 calc R . P A 2
C3 C 0.41395(14) 0.68604(13) 0.86449(9) 0.0253(3) Uani 1 1 d . . . . .
C3SB C 0.7411(11) 0.3684(11) 0.7796(10) 0.028(3) Uani 0.174(11) 1 d . U P A 2
H3SA H 0.7755 0.4090 0.8005 0.034 Uiso 0.174(11) 1 calc R . P A 2
H3SB H 0.7953 0.3358 0.7391 0.034 Uiso 0.174(11) 1 calc R . P A 2
C4 C 0.18311(14) 0.74095(12) 0.80506(9) 0.0219(3) Uani 1 1 d . . . . .
C4SB C 0.634(3) 0.433(3) 0.757(2) 0.046(8) Uani 0.174(11) 1 d . U P A 2
H4SA H 0.6260 0.4168 0.7102 0.055 Uiso 0.174(11) 1 calc R . P A 2
H4SB H 0.6257 0.5115 0.7483 0.055 Uiso 0.174(11) 1 calc R . P A 2
C5 C 0.21494(12) 1.09378(11) 0.81769(8) 0.0157(3) Uani 1 1 d . . . . .
C6 C 0.10179(13) 1.16099(12) 0.80238(8) 0.0179(3) Uani 1 1 d . . . . .
C7 C 0.05998(13) 1.26515(13) 0.81946(9) 0.0222(3) Uani 1 1 d . . . . .
H7 H -0.0160 1.3120 0.8099 0.027 Uiso 1 1 calc R . . . .
C8 C 0.12766(14) 1.30176(13) 0.85040(9) 0.0230(3) Uani 1 1 d . . . . .
H8 H 0.0981 1.3737 0.8608 0.028 Uiso 1 1 calc R . . . .
C9 C 0.23817(13) 1.23357(12) 0.86618(8) 0.0202(3) Uani 1 1 d . . . . .
H9 H 0.2834 1.2592 0.8876 0.024 Uiso 1 1 calc R . . . .
C10 C 0.28364(12) 1.12804(12) 0.85091(8) 0.0165(3) Uani 1 1 d . . . . .
C11 C 0.02934(12) 1.12101(12) 0.76906(9) 0.0188(3) Uani 1 1 d . . . . .
C12 C -0.01472(13) 1.03928(13) 0.81074(9) 0.0210(3) Uani 1 1 d . . . . .
C13 C 0.00745(14) 0.98919(15) 0.89072(9) 0.0276(4) Uani 1 1 d . . . . .
H13A H -0.0499 0.9541 0.9154 0.041 Uiso 1 1 calc GR . . . .
H13B H 0.0017 1.0469 0.9161 0.041 Uiso 1 1 calc GR . . . .
H13C H 0.0849 0.9341 0.8925 0.041 Uiso 1 1 calc GR . . . .
C14 C -0.08157(13) 1.00353(13) 0.77765(10) 0.0236(3) Uani 1 1 d . . . . .
H14 H -0.1098 0.9466 0.8057 0.028 Uiso 1 1 calc R . . . .
C15 C -0.10789(13) 1.04875(13) 0.70497(9) 0.0237(3) Uani 1 1 d . . . . .
C16 C -0.18361(14) 1.01161(17) 0.67068(11) 0.0328(4) Uani 1 1 d . . . . .
H16A H -0.2648 1.0465 0.6882 0.049 Uiso 1 1 calc GR . . . .
H16B H -0.1631 0.9315 0.6853 0.049 Uiso 1 1 calc GR . . . .
H16C H -0.1718 1.0328 0.6164 0.049 Uiso 1 1 calc GR . . . .
C17 C -0.06305(13) 1.12927(13) 0.66463(9) 0.0228(3) Uani 1 1 d . . . . .
H17 H -0.0796 1.1608 0.6148 0.027 Uiso 1 1 calc R . . . .
C18 C 0.00603(13) 1.16569(12) 0.69500(9) 0.0207(3) Uani 1 1 d . . . . .
C19 C 0.05641(15) 1.24998(14) 0.64754(9) 0.0268(3) Uani 1 1 d . . . . .
H19A H 0.0431 1.2613 0.5958 0.040 Uiso 1 1 calc GR . . . .
H19B H 0.1395 1.2241 0.6510 0.040 Uiso 1 1 calc GR . . . .
H19C H 0.0195 1.3195 0.6648 0.040 Uiso 1 1 calc GR . . . .
C20 C 0.40063(12) 1.05271(12) 0.87137(8) 0.0167(3) Uani 1 1 d . . . . .
C21 C 0.49943(13) 1.07652(12) 0.83379(8) 0.0178(3) Uani 1 1 d . . . . .
C22 C 0.48969(14) 1.17290(13) 0.76925(9) 0.0241(3) Uani 1 1 d . . . . .
H22A H 0.4496 1.1661 0.7317 0.036 Uiso 1 1 calc GR . . . .
H22B H 0.5670 1.1737 0.7474 0.036 Uiso 1 1 calc GR . . . .
H22C H 0.4461 1.2415 0.7868 0.036 Uiso 1 1 calc GR . . . .
C23 C 0.60765(13) 1.00792(13) 0.85497(8) 0.0197(3) Uani 1 1 d . . . . .
H23 H 0.6741 1.0250 0.8299 0.024 Uiso 1 1 calc R . . . .
C24 C 0.62106(13) 0.91519(12) 0.91182(9) 0.0198(3) Uani 1 1 d . . . . .
C25 C 0.73939(14) 0.84162(14) 0.93412(9) 0.0256(3) Uani 1 1 d . . . . .
H25A H 0.7671 0.8782 0.9620 0.038 Uiso 1 1 calc GR . . . .
H25B H 0.7932 0.8271 0.8895 0.038 Uiso 1 1 calc GR . . . .
H25C H 0.7344 0.7720 0.9653 0.038 Uiso 1 1 calc GR . . . .
C26 C 0.52288(13) 0.89238(12) 0.94715(8) 0.0199(3) Uani 1 1 d . . . . .
H26 H 0.5305 0.8288 0.9856 0.024 Uiso 1 1 calc R . . . .
C27 C 0.41250(13) 0.95948(12) 0.92839(8) 0.0184(3) Uani 1 1 d . . . . .
C28 C 0.31024(14) 0.92837(13) 0.97054(9) 0.0224(3) Uani 1 1 d . . . . .
H28A H 0.2394 0.9916 0.9623 0.034 Uiso 1 1 calc GR . . . .
H28B H 0.3191 0.9062 1.0237 0.034 Uiso 1 1 calc GR . . . .
H28C H 0.3057 0.8671 0.9531 0.034 Uiso 1 1 calc GR . . . .
C29 C 0.49714(12) 0.76135(11) 0.57726(8) 0.0146(3) Uani 1 1 d . . . . .
C30 C 0.61097(12) 0.76226(11) 0.56878(8) 0.0156(3) Uani 1 1 d . . . . .
C31 C 0.65606(12) 0.80428(12) 0.49888(8) 0.0182(3) Uani 1 1 d . . . . .
H31 H 0.7326 0.8056 0.4918 0.022 Uiso 1 1 calc R . . . .
C32 C 0.59155(13) 0.84458(12) 0.43890(9) 0.0195(3) Uani 1 1 d . . . . .
H32 H 0.6237 0.8742 0.3917 0.023 Uiso 1 1 calc R . . . .
C33 C 0.47988(12) 0.84159(12) 0.44797(8) 0.0179(3) Uani 1 1 d . . . . .
H33 H 0.4367 0.8683 0.4066 0.022 Uiso 1 1 calc R . . . .
C34 C 0.43104(12) 0.79997(11) 0.51676(8) 0.0151(3) Uani 1 1 d . . . . .
C35 C 0.68084(12) 0.72133(12) 0.63336(8) 0.0150(3) Uani 1 1 d . . . . .
C36 C 0.65592(12) 0.78465(12) 0.68794(8) 0.0168(3) Uani 1 1 d . . . . .
C37 C 0.56025(13) 0.89448(12) 0.68289(9) 0.0215(3) Uani 1 1 d . . . . .
H37A H 0.5589 0.9340 0.6310 0.032 Uiso 1 1 calc GR . . . .
H37B H 0.5736 0.9378 0.7131 0.032 Uiso 1 1 calc GR . . . .
H37C H 0.4862 0.8830 0.7012 0.032 Uiso 1 1 calc GR . . . .
C38 C 0.72220(13) 0.74515(12) 0.74730(8) 0.0186(3) Uani 1 1 d . . . . .
H38 H 0.7046 0.7875 0.7844 0.022 Uiso 1 1 calc R . . . .
C39 C 0.81335(12) 0.64571(12) 0.75400(8) 0.0178(3) Uani 1 1 d . . . . .
C40 C 0.88440(14) 0.60649(14) 0.81859(9) 0.0240(3) Uani 1 1 d . . . . .
H40A H 0.9305 0.5285 0.8217 0.036 Uiso 1 1 calc GR . . . .
H40B H 0.8330 0.6161 0.8648 0.036 Uiso 1 1 calc GR . . . .
H40C H 0.9358 0.6494 0.8112 0.036 Uiso 1 1 calc GR . . . .
C41 C 0.83719(12) 0.58495(12) 0.69905(8) 0.0183(3) Uani 1 1 d . . . . .
H41 H 0.8994 0.5171 0.7025 0.022 Uiso 1 1 calc R . . . .
C42 C 0.77238(12) 0.62077(12) 0.63896(8) 0.0168(3) Uani 1 1 d . . . . .
C43 C 0.80120(14) 0.55078(13) 0.58136(9) 0.0259(3) Uani 1 1 d . . . . .
H43A H 0.8355 0.5862 0.5349 0.039 Uiso 1 1 calc GR . . . .
H43B H 0.7306 0.5427 0.5725 0.039 Uiso 1 1 calc GR . . . .
H43C H 0.8561 0.4781 0.5993 0.039 Uiso 1 1 calc GR . . . .
C44 C 0.31085(12) 0.79738(12) 0.52636(8) 0.0153(3) Uani 1 1 d . . . . .
C45 C 0.28803(12) 0.72104(12) 0.49763(8) 0.0171(3) Uani 1 1 d . . . . .
C46 C 0.38191(14) 0.64408(14) 0.45398(9) 0.0247(3) Uani 1 1 d . . . . .
H46A H 0.4023 0.6858 0.4054 0.037 Uiso 1 1 calc GR . . . .
H46B H 0.3544 0.5878 0.4471 0.037 Uiso 1 1 calc GR . . . .
H46C H 0.4500 0.6087 0.4811 0.037 Uiso 1 1 calc GR . . . .
C47 C 0.17629(13) 0.71681(13) 0.50912(8) 0.0191(3) Uani 1 1 d . . . . .
H47 H 0.1615 0.6641 0.4904 0.023 Uiso 1 1 calc R . . . .
C48 C 0.08635(13) 0.78775(13) 0.54725(9) 0.0203(3) Uani 1 1 d . . . . .
C49 C -0.03422(14) 0.78142(15) 0.56015(10) 0.0285(4) Uani 1 1 d . . . . .
H49A H -0.0875 0.8510 0.5360 0.043 Uiso 1 1 calc GR . . . .
H49B H -0.0589 0.7678 0.6136 0.043 Uiso 1 1 calc GR . . . .
H49C H -0.0342 0.7213 0.5392 0.043 Uiso 1 1 calc GR . . . .
C50 C 0.10998(13) 0.86511(13) 0.57343(9) 0.0201(3) Uani 1 1 d . . . . .
H50 H 0.0488 0.9152 0.5986 0.024 Uiso 1 1 calc R . . . .
C51 C 0.22043(12) 0.87134(12) 0.56385(8) 0.0168(3) Uani 1 1 d . . . . .
C52 C 0.24047(13) 0.95751(12) 0.59336(9) 0.0216(3) Uani 1 1 d . . . . .
H52A H 0.2626 0.9266 0.6438 0.032 Uiso 1 1 calc GR . . . .
H52B H 0.1694 1.0212 0.5942 0.032 Uiso 1 1 calc GR . . . .
H52C H 0.3023 0.9806 0.5612 0.032 Uiso 1 1 calc GR . . . .
C53 C 0.14406(14) 0.50952(15) 0.95655(10) 0.0313(4) Uani 1 1 d . . . . .
H53A H 0.1159 0.4514 0.9894 0.038 Uiso 1 1 calc R . . . .
H53B H 0.0988 0.5425 0.9135 0.038 Uiso 1 1 calc R . . . .
C54 C 0.1340(2) 0.59615(18) 0.99823(11) 0.0475(5) Uani 1 1 d . . . . .
H54A H 0.0727 0.5988 1.0405 0.057 Uiso 1 1 calc R . . . .
H54B H 0.1166 0.6696 0.9651 0.057 Uiso 1 1 calc R . . . .
C55 C 0.2523(2) 0.5597(2) 1.02553(12) 0.0510(6) Uani 1 1 d . . . . .
H55A H 0.2873 0.6183 1.0075 0.061 Uiso 1 1 calc R . . . .
H55B H 0.2461 0.5412 1.0805 0.061 Uiso 1 1 calc R . . . .
C56 C 0.32335(16) 0.45878(17) 0.99300(10) 0.0346(4) Uani 1 1 d . . . . .
H56A H 0.4027 0.4594 0.9749 0.042 Uiso 1 1 calc R . . . .
H56B H 0.3275 0.3907 1.0307 0.042 Uiso 1 1 calc R . . . .
C57 C 0.36560(15) 0.46523(15) 0.65959(9) 0.0284(4) Uani 1 1 d . . . . .
H57A H 0.4376 0.4044 0.6728 0.034 Uiso 1 1 calc R . . . .
H57B H 0.3858 0.5298 0.6297 0.034 Uiso 1 1 calc R . . . .
C58 C 0.29898(18) 0.43066(17) 0.61633(12) 0.0396(5) Uani 1 1 d . . . . .
H58A H 0.3257 0.3496 0.6228 0.048 Uiso 1 1 calc R . . . .
H58B H 0.3081 0.4633 0.5627 0.048 Uiso 1 1 calc R . . . .
C59 C 0.17367(18) 0.47479(18) 0.64968(11) 0.0407(5) Uani 1 1 d . . . . .
H59A H 0.1228 0.5196 0.6105 0.049 Uiso 1 1 calc R . . . .
H59B H 0.1457 0.4140 0.6780 0.049 Uiso 1 1 calc R . . . .
C60 C 0.17827(16) 0.54445(18) 0.70040(11) 0.0374(4) Uani 1 1 d . . . . .
H60A H 0.1678 0.6209 0.6733 0.045 Uiso 1 1 calc R . . . .
H60B H 0.1177 0.5455 0.7431 0.045 Uiso 1 1 calc R . . . .
Co1 Co 0.31983(2) 0.75461(2) 0.79512(2) 0.01556(6) Uani 1 1 d . . . . .
N1 N 0.25969(10) 0.99076(10) 0.79960(7) 0.0175(3) Uani 1 1 d . . . . .
N2 N 0.44907(10) 0.72203(10) 0.64688(7) 0.0161(2) Uani 1 1 d . . . . .
Na1 Na 0.35197(5) 0.52678(5) 0.81855(3) 0.02009(13) Uani 1 1 d . . . . .
O1 O 0.29132(10) 0.49207(9) 0.72475(6) 0.0259(2) Uani 1 1 d . . . . .
O1S O 0.53751(10) 0.41107(10) 0.81627(7) 0.0317(3) Uani 1 1 d . . . . .
O2 O 0.26419(9) 0.46537(10) 0.93251(6) 0.0245(2) Uani 1 1 d . . . . .
O3 O 0.47739(13) 0.64337(12) 0.90975(8) 0.0436(3) Uani 1 1 d . . . . .
O4 O 0.09113(10) 0.73520(10) 0.81178(8) 0.0362(3) Uani 1 1 d . . . . .
C4SA C 0.6211(5) 0.4537(5) 0.7694(4) 0.0335(11) Uani 0.826(11) 1 d . U P A 1
H4SC H 0.6441 0.4989 0.7939 0.040 Uiso 0.826(11) 1 calc R . P A 1
H4SD H 0.5919 0.4985 0.7218 0.040 Uiso 0.826(11) 1 calc R . P A 1
C3SA C 0.7220(3) 0.3487(3) 0.7573(2) 0.0319(8) Uani 0.826(11) 1 d . U P A 1
H3SC H 0.7088 0.3174 0.7187 0.038 Uiso 0.826(11) 1 calc R . P A 1
H3SD H 0.7955 0.3640 0.7423 0.038 Uiso 0.826(11) 1 calc R . P A 1
C2SA C 0.7240(3) 0.2715(4) 0.8319(3) 0.0281(7) Uani 0.826(11) 1 d . U P A 1
H2SC H 0.7780 0.2764 0.8620 0.034 Uiso 0.826(11) 1 calc R . P A 1
H2SD H 0.7460 0.1945 0.8264 0.034 Uiso 0.826(11) 1 calc R . P A 1
C1SA C 0.5970(5) 0.3148(5) 0.8669(3) 0.0236(7) Uani 0.826(11) 1 d . U P A 1
H1SC H 0.5604 0.2580 0.8750 0.028 Uiso 0.826(11) 1 calc R . P A 1
H1SD H 0.5942 0.3331 0.9153 0.028 Uiso 0.826(11) 1 calc R . P A 1

loop_
_atom_site_aniso_label
_atom_site_aniso_U_11
_atom_site_aniso_U_22
_atom_site_aniso_U_33
_atom_site_aniso_U_23
_atom_site_aniso_U_13
_atom_site_aniso_U_12
C1 0.0138(6) 0.0204(7) 0.0160(7) -0.0048(6) -0.0016(5) -0.0056(6)
C1SB 0.0237(8) 0.0228(17) 0.0251(19) -0.0074(10) -0.0047(12) -0.0062(11)
C2 0.0153(6) 0.0113(6) 0.0216(7) -0.0026(5) -0.0059(6) -0.0041(5)
C2SB 0.0138(17) 0.0237(11) 0.0389(18) -0.0092(10) 0.0017(13) 0.0022(13)
C3 0.0290(8) 0.0233(8) 0.0250(8) -0.0034(7) -0.0036(7) -0.0110(7)
C3SB 0.019(5) 0.027(5) 0.037(6) -0.014(4) 0.005(4) -0.004(4)
C4 0.0234(8) 0.0155(7) 0.0262(8) -0.0049(6) -0.0014(6) -0.0061(6)
C4SB 0.020(7) 0.053(13) 0.043(11) 0.007(10) 0.013(7) -0.009(7)
C5 0.0178(7) 0.0131(7) 0.0152(7) -0.0044(5) -0.0007(5) -0.0038(5)
C6 0.0182(7) 0.0183(7) 0.0166(7) -0.0046(6) -0.0014(6) -0.0050(6)
C7 0.0194(7) 0.0186(7) 0.0252(8) -0.0078(6) -0.0032(6) 0.0001(6)
C8 0.0263(8) 0.0158(7) 0.0249(8) -0.0088(6) -0.0028(7) -0.0017(6)
C9 0.0242(7) 0.0181(7) 0.0207(7) -0.0065(6) -0.0030(6) -0.0078(6)
C10 0.0170(7) 0.0163(7) 0.0152(7) -0.0032(5) -0.0005(5) -0.0051(6)
C11 0.0134(6) 0.0179(7) 0.0239(8) -0.0090(6) -0.0028(6) -0.0002(6)
C12 0.0135(7) 0.0221(8) 0.0246(8) -0.0072(6) -0.0006(6) -0.0019(6)
C13 0.0232(8) 0.0333(9) 0.0266(9) -0.0029(7) -0.0012(7) -0.0125(7)
C14 0.0138(7) 0.0230(8) 0.0336(9) -0.0096(7) 0.0005(6) -0.0047(6)
C15 0.0133(7) 0.0270(8) 0.0321(9) -0.0165(7) -0.0020(6) -0.0015(6)
C16 0.0201(8) 0.0459(11) 0.0399(10) -0.0226(9) -0.0018(7) -0.0110(8)
C17 0.0173(7) 0.0243(8) 0.0235(8) -0.0109(6) -0.0053(6) 0.0023(6)
C18 0.0169(7) 0.0171(7) 0.0245(8) -0.0079(6) -0.0028(6) 0.0010(6)
C19 0.0299(8) 0.0245(8) 0.0247(8) -0.0045(7) -0.0063(7) -0.0063(7)
C20 0.0194(7) 0.0166(7) 0.0175(7) -0.0071(6) -0.0035(6) -0.0065(6)
C21 0.0214(7) 0.0172(7) 0.0175(7) -0.0064(6) -0.0025(6) -0.0075(6)
C22 0.0248(8) 0.0236(8) 0.0228(8) -0.0020(6) -0.0020(6) -0.0088(7)
C23 0.0189(7) 0.0225(8) 0.0212(8) -0.0083(6) -0.0012(6) -0.0089(6)
C24 0.0210(7) 0.0193(7) 0.0215(8) -0.0093(6) -0.0062(6) -0.0043(6)
C25 0.0230(8) 0.0257(8) 0.0278(8) -0.0064(7) -0.0072(7) -0.0051(7)
C26 0.0239(7) 0.0179(7) 0.0182(7) -0.0038(6) -0.0053(6) -0.0056(6)
C27 0.0210(7) 0.0188(7) 0.0176(7) -0.0071(6) -0.0018(6) -0.0072(6)
C28 0.0240(8) 0.0230(8) 0.0208(8) -0.0034(6) -0.0003(6) -0.0102(6)
C29 0.0151(6) 0.0115(6) 0.0170(7) -0.0037(5) -0.0010(5) -0.0042(5)
C30 0.0154(6) 0.0128(7) 0.0192(7) -0.0044(5) -0.0037(6) -0.0038(5)
C31 0.0148(7) 0.0179(7) 0.0232(8) -0.0044(6) -0.0023(6) -0.0066(6)
C32 0.0203(7) 0.0189(7) 0.0189(7) -0.0022(6) 0.0001(6) -0.0083(6)
C33 0.0178(7) 0.0179(7) 0.0187(7) -0.0024(6) -0.0056(6) -0.0057(6)
C34 0.0139(6) 0.0133(7) 0.0182(7) -0.0048(5) -0.0022(5) -0.0034(5)
C35 0.0128(6) 0.0163(7) 0.0177(7) -0.0022(5) -0.0028(5) -0.0071(5)
C36 0.0146(6) 0.0148(7) 0.0225(7) -0.0048(6) -0.0025(6) -0.0059(5)
C37 0.0202(7) 0.0152(7) 0.0302(8) -0.0080(6) -0.0061(6) -0.0033(6)
C38 0.0186(7) 0.0198(7) 0.0203(7) -0.0068(6) -0.0025(6) -0.0077(6)
C39 0.0155(7) 0.0194(7) 0.0188(7) -0.0003(6) -0.0031(6) -0.0081(6)
C40 0.0231(8) 0.0261(8) 0.0213(8) -0.0027(6) -0.0071(6) -0.0056(7)
C41 0.0137(6) 0.0152(7) 0.0247(8) -0.0037(6) -0.0025(6) -0.0034(5)
C42 0.0151(7) 0.0157(7) 0.0207(7) -0.0045(6) -0.0012(6) -0.0062(6)
C43 0.0250(8) 0.0223(8) 0.0302(9) -0.0117(7) -0.0073(7) -0.0015(7)
C44 0.0148(6) 0.0163(7) 0.0145(7) -0.0010(5) -0.0031(5) -0.0057(5)
C45 0.0169(7) 0.0186(7) 0.0161(7) -0.0037(6) -0.0027(6) -0.0057(6)
C46 0.0222(8) 0.0277(8) 0.0290(9) -0.0151(7) 0.0019(7) -0.0099(7)
C47 0.0214(7) 0.0219(7) 0.0185(7) -0.0047(6) -0.0040(6) -0.0112(6)
C48 0.0167(7) 0.0249(8) 0.0208(8) -0.0023(6) -0.0032(6) -0.0094(6)
C49 0.0196(8) 0.0377(10) 0.0339(9) -0.0126(8) 0.0006(7) -0.0145(7)
C50 0.0152(7) 0.0220(8) 0.0225(8) -0.0071(6) -0.0007(6) -0.0045(6)
C51 0.0164(7) 0.0149(7) 0.0188(7) -0.0026(6) -0.0044(6) -0.0043(6)
C52 0.0189(7) 0.0165(7) 0.0305(8) -0.0085(6) -0.0050(6) -0.0037(6)
C53 0.0218(8) 0.0377(10) 0.0305(9) -0.0004(8) -0.0017(7) -0.0105(7)
C54 0.0618(14) 0.0383(11) 0.0280(10) -0.0102(9) 0.0093(10) -0.0050(10)
C55 0.0738(16) 0.0731(16) 0.0323(11) -0.0248(11) 0.0160(10) -0.0560(14)
C56 0.0331(9) 0.0550(12) 0.0225(9) -0.0010(8) -0.0069(7) -0.0251(9)
C57 0.0286(8) 0.0334(9) 0.0220(8) -0.0102(7) 0.0022(7) -0.0085(7)
C58 0.0476(11) 0.0345(10) 0.0400(11) -0.0214(9) -0.0091(9) -0.0062(9)
C59 0.0436(11) 0.0521(13) 0.0368(11) -0.0044(9) -0.0073(9) -0.0297(10)
C60 0.0270(9) 0.0489(12) 0.0296(10) -0.0124(9) -0.0008(7) -0.0035(8)
Co1 0.01712(10) 0.01313(10) 0.01682(10) -0.00395(7) -0.00178(7) -0.00496(8)
N1 0.0158(6) 0.0167(6) 0.0211(6) -0.0065(5) -0.0042(5) -0.0037(5)
N2 0.0149(6) 0.0160(6) 0.0183(6) -0.0035(5) -0.0035(5) -0.0053(5)
Na1 0.0202(3) 0.0167(3) 0.0211(3) -0.0051(2) -0.0013(2) -0.0032(2)
O1 0.0281(6) 0.0275(6) 0.0208(6) -0.0102(5) -0.0007(5) -0.0054(5)
O1S 0.0175(5) 0.0222(6) 0.0444(8) 0.0029(5) 0.0009(5) -0.0027(5)
O2 0.0234(6) 0.0308(6) 0.0206(6) -0.0061(5) -0.0029(5) -0.0098(5)
O3 0.0478(8) 0.0460(8) 0.0395(8) 0.0076(6) -0.0266(7) -0.0186(7)
O4 0.0225(6) 0.0319(7) 0.0558(9) -0.0083(6) -0.0022(6) -0.0125(5)
C4SA 0.0197(18) 0.0215(16) 0.048(3) -0.0018(13) 0.0069(17) -0.0023(12)
C3SA 0.0222(12) 0.0317(14) 0.0383(15) -0.0117(11) 0.0032(11) -0.0053(10)
C2SA 0.0138(17) 0.0237(11) 0.0389(18) -0.0092(10) 0.0017(13) 0.0022(13)
C1SA 0.0237(8) 0.0228(17) 0.0251(19) -0.0074(10) -0.0047(12) -0.0062(11)

loop_
_atom_type_symbol
_atom_type_description
_atom_type_scat_dispersion_real
_atom_type_scat_dispersion_imag
_atom_type_scat_source
C C 0.0033 0.0016 'International Tables Vol C Tables 4.2.6.8 and 6.1.1.4'
H H 0.0000 0.0000 'International Tables Vol C Tables 4.2.6.8 and 6.1.1.4'
Co Co 0.3494 0.9721 'International Tables Vol C Tables 4.2.6.8 and 6.1.1.4'
N N 0.0061 0.0033 'International Tables Vol C Tables 4.2.6.8 and 6.1.1.4'
Na Na 0.0362 0.0249 'International Tables Vol C Tables 4.2.6.8 and 6.1.1.4'
O O 0.0106 0.0060 'International Tables Vol C Tables 4.2.6.8 and 6.1.1.4'

loop_
_geom_angle_atom_site_label_1
_geom_angle_atom_site_label_2
_geom_angle_atom_site_label_3
_geom_angle
N1 C1 Co1 177.39(13)
C2SB C1SB O1S 102(2)
N2 C2 Co1 175.54(12)
C1SB C2SB C3SB 111(2)
Co1 C3 Na1 71.01(5)
O3 C3 Co1 177.94(15)
O3 C3 Na1 110.87(12)
C4SB C3SB C2SB 97(2)
Co1 C4 Na1 71.94(5)
O4 C4 Co1 177.95(14)
O4 C4 Na1 110.07(11)
C3SB C4SB O1S 111(3)
C10 C5 C6 122.09(13)
N1 C5 C6 118.88(13)
N1 C5 C10 119.04(13)
C5 C6 C11 120.92(13)
C7 C6 C5 117.69(13)
C7 C6 C11 121.40(13)
C6 C7 C8 121.11(14)
C9 C8 C7 120.27(14)
C8 C9 C10 120.87(14)
C5 C10 C20 121.32(13)
C9 C10 C5 117.93(13)
C9 C10 C20 120.73(13)
C12 C11 C6 120.71(14)
C12 C11 C18 119.53(14)
C18 C11 C6 119.76(14)
C11 C12 C13 121.46(14)
C11 C12 C14 119.13(15)
C14 C12 C13 119.41(15)
C15 C14 C12 122.11(15)
C14 C15 C16 121.48(16)
C17 C15 C14 117.78(14)
C17 C15 C16 120.74(16)
C15 C17 C18 121.95(15)
C11 C18 C19 120.94(14)
C17 C18 C11 119.47(15)
C17 C18 C19 119.58(14)
C21 C20 C10 119.80(13)
C27 C20 C10 120.69(13)
C27 C20 C21 119.51(13)
C20 C21 C22 120.61(13)
C23 C21 C20 119.34(14)
C23 C21 C22 120.02(14)
C24 C23 C21 121.94(14)
C23 C24 C25 121.20(14)
C26 C24 C23 117.69(14)
C26 C24 C25 121.11(14)
C24 C26 C27 122.37(14)
C20 C27 C28 122.31(13)
C26 C27 C20 119.13(14)
C26 C27 C28 118.55(14)
C30 C29 C34 121.63(14)
N2 C29 C30 119.04(13)
N2 C29 C34 119.33(13)
C29 C30 C35 121.43(13)
C31 C30 C29 117.86(13)
C31 C30 C35 120.70(13)
C30 C31 C32 121.35(14)
C31 C32 C33 120.07(15)
C34 C33 C32 120.76(14)
C29 C34 C44 121.08(13)
C33 C34 C29 118.31(13)
C33 C34 C44 120.60(13)
C36 C35 C30 120.02(12)
C42 C35 C30 120.19(13)
C42 C35 C36 119.78(13)
C35 C36 C37 121.40(13)
C38 C36 C35 119.02(13)
C38 C36 C37 119.58(13)
C39 C38 C36 122.20(14)
C38 C39 C40 120.63(13)
C41 C39 C38 117.83(13)
C41 C39 C40 121.54(13)
C39 C41 C42 121.96(13)
C35 C42 C43 121.06(13)
C41 C42 C35 119.22(13)
C41 C42 C43 119.72(13)
C45 C44 C34 119.91(13)
C45 C44 C51 119.75(13)
C51 C44 C34 120.34(13)
C44 C45 C46 121.14(13)
C47 C45 C44 119.42(13)
C47 C45 C46 119.44(13)
C48 C47 C45 121.63(14)
C47 C48 C49 121.11(14)
C47 C48 C50 118.10(14)
C50 C48 C49 120.79(14)
C48 C50 C51 122.11(14)
C44 C51 C52 121.47(13)
C50 C51 C44 118.95(13)
C50 C51 C52 119.58(13)
O2 C53 C54 105.18(15)
C53 C54 C55 104.37(16)
C56 C55 C54 104.50(15)
O2 C56 C55 105.33(16)
O1 C57 C58 106.07(15)
C57 C58 C59 104.24(14)
C60 C59 C58 103.37(15)
O1 C60 C59 104.44(15)
C1 Co1 Na1 169.87(5)
C2 Co1 C1 108.01(6)
C2 Co1 Na1 82.09(5)
C3 Co1 C1 103.47(7)
C3 Co1 C2 109.13(7)
C3 Co1 Na1 73.09(5)
C4 Co1 C1 102.78(7)
C4 Co1 C2 111.02(7)
C4 Co1 C3 121.25(8)
C4 Co1 Na1 72.03(5)
C1 N1 C5 167.29(15)
C2 N2 C29 154.10(14)
C4 Na1 C3 64.89(5)
Co1 Na1 C3 35.90(3)
Co1 Na1 C4 36.04(3)
O1 Na1 C3 144.35(5)
O1 Na1 C4 91.84(5)
O1 Na1 Co1 110.36(4)
O1 Na1 O1S 101.64(5)
O1 Na1 O2 111.96(5)
O1S Na1 C3 90.99(5)
O1S Na1 C4 152.05(5)
O1S Na1 Co1 116.05(4)
O1S Na1 O2 104.68(5)
O2 Na1 C3 96.42(5)
O2 Na1 C4 92.47(5)
O2 Na1 Co1 111.70(4)
C57 O1 C60 104.46(12)
C57 O1 Na1 122.29(10)
C60 O1 Na1 125.78(10)
C1SB O1S C4SB 105.1(18)
C1SB O1S Na1 129.1(12)
C4SB O1S Na1 123.0(11)
C4SA O1S Na1 116.2(2)
C4SA O1S C1SA 108.0(3)
C1SA O1S Na1 133.0(3)
C53 O2 C56 105.68(13)
C53 O2 Na1 124.46(10)
C56 O2 Na1 112.47(10)
O1S C4SA C3SA 102.5(4)
C2SA C3SA C4SA 104.2(4)
C3SA C2SA C1SA 102.2(4)
O1S C1SA C2SA 107.6(4)

loop_
_geom_bond_atom_site_label_1
_geom_bond_atom_site_label_2
_geom_bond_distance
C1 Co1 1.8030(15)
C1 N1 1.1783(19)
C1SB C2SB 1.34(4)
C1SB O1S 1.49(3)
C2 Co1 1.7959(15)
C2 N2 1.1874(19)
C2SB C3SB 1.60(3)
C3 Co1 1.7645(17)
C3 Na1 2.8792(18)
C3 O3 1.166(2)
C3SB C4SB 1.38(3)
C4 Co1 1.7609(16)
C4 Na1 2.8471(17)
C4 O4 1.1652(19)
C4SB O1S 1.53(4)
C5 C6 1.411(2)
C5 C10 1.409(2)
C5 N1 1.3853(18)
C6 C7 1.392(2)
C6 C11 1.500(2)
C7 C8 1.393(2)
C8 C9 1.389(2)
C9 C10 1.394(2)
C10 C20 1.499(2)
C11 C12 1.396(2)
C11 C18 1.405(2)
C12 C13 1.511(2)
C12 C14 1.402(2)
C14 C15 1.391(2)
C15 C16 1.520(2)
C15 C17 1.382(2)
C17 C18 1.399(2)
C18 C19 1.501(2)
C20 C21 1.404(2)
C20 C27 1.400(2)
C21 C22 1.510(2)
C21 C23 1.395(2)
C23 C24 1.392(2)
C24 C25 1.516(2)
C24 C26 1.380(2)
C26 C27 1.399(2)
C27 C28 1.508(2)
C29 C30 1.4104(19)
C29 C34 1.411(2)
C29 N2 1.3854(19)
C30 C31 1.386(2)
C30 C35 1.5010(19)
C31 C32 1.390(2)
C32 C33 1.392(2)
C33 C34 1.387(2)
C34 C44 1.4960(19)
C35 C36 1.408(2)
C35 C42 1.404(2)
C36 C37 1.509(2)
C36 C38 1.394(2)
C38 C39 1.392(2)
C39 C40 1.512(2)
C39 C41 1.392(2)
C41 C42 1.397(2)
C42 C43 1.512(2)
C44 C45 1.403(2)
C44 C51 1.406(2)
C45 C46 1.509(2)
C45 C47 1.396(2)
C47 C48 1.388(2)
C48 C49 1.515(2)
C48 C50 1.392(2)
C50 C51 1.393(2)
C51 C52 1.512(2)
C53 C54 1.511(3)
C53 O2 1.428(2)
C54 C55 1.528(3)
C55 C56 1.519(3)
C56 O2 1.439(2)
C57 C58 1.520(3)
C57 O1 1.4227(19)
C58 C59 1.528(3)
C59 C60 1.512(3)
C60 O1 1.437(2)
Co1 Na1 2.8456(8)
Na1 O1 2.2545(13)
Na1 O1S 2.2699(13)
Na1 O2 2.3030(13)
O1S C4SA 1.423(8)
O1S C1SA 1.433(6)
C4SA C3SA 1.536(6)
C3SA C2SA 1.508(6)
C2SA C1SA 1.553(7)
